data_7061275
loop_
_publ_author_name
'Gurbanov, Atash V.'
'Andrade, Marta A.'
'Martins, Lu\'isa M. D. R. S.'
'Mahmudov, Kamran T.'
'Pombeiro, Armando J. L.'

_publ_section_title
;
 Water-soluble Al(iii), Fe(iii) and Cu(ii) formazanates: synthesis,
 structure, and applications in alkane and alcohol oxidations
;
_journal_issue 11
_journal_name_full 'New Journal of Chemistry'
_journal_page_first 5002
_journal_page_last 5011
_journal_paper_doi 10.1039/D1NJ06211E
_journal_volume 46
_journal_year 2022
_chemical_formula_moiety 'C14 H9 N5 O6 S2, 0.5(Al2 H18 O10), 5(H2 O)'
_chemical_formula_sum 'C14 H28 Al N5 O16 S2'
_chemical_formula_weight 613.51
_space_group_crystal_system triclinic
_space_group_IT_number 2
_space_group_name_Hall '-P 1'
_space_group_name_H-M_alt 'P -1'
_atom_sites_solution_hydrogens mixed
_atom_sites_solution_primary direct
_atom_sites_solution_secondary difmap
_audit_creation_method SHELXL-2018/3
_audit_update_record
;
2021-12-02 deposited with the CCDC.	2022-02-04 downloaded from the CCDC.
;
_cell_angle_alpha 98.380(6)
_cell_angle_beta 110.301(6)
_cell_angle_gamma 98.772(6)
_cell_formula_units_Z 2
_cell_length_a 9.6791(17)
_cell_length_b 10.859(2)
_cell_length_c 13.678(3)
_cell_measurement_reflns_used 9467
_cell_measurement_temperature 296(2)
_cell_measurement_theta_max 25.69
_cell_measurement_theta_min 2.30
_cell_volume 1301.6(4)
_computing_cell_refinement 'APEX3 Software (Bruker, 2019)'
_computing_data_collection 'APEX3 Software (Bruker, 2019)'
_computing_data_reduction 'APEX3 Software (Bruker, 2019)'
_computing_structure_refinement 'SHELXL-2018/3 (Sheldrick, 2018)'
_computing_structure_solution 'SHELXT 2014/5 (Sheldrick, 2014)'
_diffrn_ambient_temperature 296(2)
_diffrn_measured_fraction_theta_full 0.994
_diffrn_measured_fraction_theta_max 0.990
_diffrn_measurement_device_type 'Bruker D8 QUEST PHOTON 100'
_diffrn_measurement_method 'omega and phi'
_diffrn_radiation_type MoK\a
_diffrn_radiation_wavelength 0.71073
_diffrn_reflns_av_R_equivalents 0.0413
_diffrn_reflns_av_unetI/netI 0.0322
_diffrn_reflns_Laue_measured_fraction_full 0.994
_diffrn_reflns_Laue_measured_fraction_max 0.990
_diffrn_reflns_limit_h_max 11
_diffrn_reflns_limit_h_min -11
_diffrn_reflns_limit_k_max 13
_diffrn_reflns_limit_k_min -13
_diffrn_reflns_limit_l_max 15
_diffrn_reflns_limit_l_min -16
_diffrn_reflns_number 19801
_diffrn_reflns_point_group_measured_fraction_full 0.994
_diffrn_reflns_point_group_measured_fraction_max 0.990
_diffrn_reflns_theta_full 25.242
_diffrn_reflns_theta_max 25.717
_diffrn_reflns_theta_min 2.666
_exptl_absorpt_coefficient_mu 0.321
_exptl_absorpt_correction_T_max 0.960
_exptl_absorpt_correction_T_min 0.931
_exptl_absorpt_correction_type multi-scan
_exptl_absorpt_process_details 'SADABS (Bruker, 2003)'
_exptl_crystal_colour orange
_exptl_crystal_density_diffrn 1.565
_exptl_crystal_description prism
_exptl_crystal_F_000 640
_exptl_crystal_size_max 0.190
_exptl_crystal_size_mid 0.170
_exptl_crystal_size_min 0.090
_refine_diff_density_max 0.360
_refine_diff_density_min -0.359
_refine_diff_density_rms 0.051
_refine_ls_extinction_method none
_refine_ls_goodness_of_fit_ref 1.033
_refine_ls_hydrogen_treatment mixed
_refine_ls_matrix_type full
_refine_ls_number_parameters 457
_refine_ls_number_reflns 4921
_refine_ls_number_restraints 340
_refine_ls_restrained_S_all 1.034
_refine_ls_R_factor_all 0.0462
_refine_ls_R_factor_gt 0.0372
_refine_ls_shift/su_max 0.001
_refine_ls_shift/su_mean 0.000
_refine_ls_structure_factor_coef Fsqd
_refine_ls_weighting_details 'w=1/[\s^2^(Fo^2^)+(0.0495P)^2^+0.9112P] where P=(Fo^2^+2Fc^2^)/3'
_refine_ls_weighting_scheme calc
_refine_ls_wR_factor_gt 0.0992
_refine_ls_wR_factor_ref 0.1056
_reflns_Friedel_coverage 0.000
_reflns_number_gt 4173
_reflns_number_total 4921
_reflns_threshold_expression 'I > 2\s(I)'
_cod_data_source_file d1nj06211e2.cif
_cod_data_source_block SAC19
_cod_depositor_comments 'Adding full bibliography for 7061275--7061277.cif.'
_cod_original_cell_volume 1301.7(4)
_cod_database_code 7061275
_shelx_shelxl_version_number 2018/3
_shelx_space_group_comment
;
The symmetry employed for this shelxl refinement is uniquely defined
by the following loop, which should always be used as a source of
symmetry information in preference to the above space-group names.
They are only intended as comments.
;
_shelx_estimated_absorpt_t_min 0.942
_shelx_estimated_absorpt_t_max 0.972

loop_
_space_group_symop_operation_xyz
'x, y, z'
'-x, -y, -z'

loop_
_atom_site_label
_atom_site_type_symbol
_atom_site_fract_x
_atom_site_fract_y
_atom_site_fract_z
_atom_site_U_iso_or_equiv
_atom_site_adp_type
_atom_site_occupancy
_atom_site_site_symmetry_order
_atom_site_calc_flag
_atom_site_refinement_flags_posn
_atom_site_refinement_flags_adp
_atom_site_refinement_flags_occupancy
_atom_site_disorder_assembly
_atom_site_disorder_group
Al1 Al 0.62900(6) 0.09926(5) 0.01725(4) 0.02344(14) Uani 1 1 d . . . . .
S1 S -0.18244(6) 0.78088(5) 0.25182(4) 0.03078(14) Uani 1 1 d D . . . .
N1 N 0.02300(19) 0.65272(16) 0.39927(14) 0.0300(4) Uani 1 1 d . . . . .
N2 N 0.11598(19) 0.60184(16) 0.46097(14) 0.0315(4) Uani 1 1 d . . . . .
N3 N 0.26958(19) 0.46180(16) 0.46947(15) 0.0320(4) Uani 1 1 d . . . . .
N4 N 0.32956(19) 0.37997(16) 0.42560(14) 0.0309(4) Uani 1 1 d . . . . .
H4N H 0.310930 0.363281 0.355246 0.037 Uiso 1 1 d R U . . .
N5 N 0.0886(3) 0.4593(3) 0.2035(2) 0.0840(9) Uani 1 1 d . . . . .
O1 O -0.27789(18) 0.87102(15) 0.21721(13) 0.0416(4) Uani 1 1 d D . . . .
O2 O -0.2667(2) 0.65058(15) 0.21032(13) 0.0485(4) Uani 1 1 d D . . . .
O3 O -0.0462(2) 0.80738(18) 0.23022(14) 0.0488(4) Uani 1 1 d D . . . .
S2 S 0.45307(6) 0.18383(5) 0.30763(4) 0.03498(15) Uani 0.497(3) 1 d D U P A 1
O4 O 0.4021(10) 0.2883(5) 0.2619(4) 0.0564(16) Uani 0.497(3) 1 d D U P A 1
O5 O 0.3513(6) 0.0647(6) 0.2616(6) 0.0438(15) Uani 0.497(3) 1 d D U P A 1
O6 O 0.6037(7) 0.1771(8) 0.3074(6) 0.0528(18) Uani 0.497(3) 1 d D U P A 1
S2' S 0.45307(6) 0.18383(5) 0.30763(4) 0.03498(15) Uani 0.182(3) 1 d D U P A 2
O4' O 0.4783(14) 0.3092(11) 0.2803(12) 0.043(3) Uani 0.182(3) 1 d D U P A 2
O5' O 0.2959(12) 0.1201(16) 0.2634(10) 0.065(3) Uani 0.182(3) 1 d D U P A 2
O6' O 0.5551(14) 0.1088(11) 0.2936(10) 0.045(2) Uani 0.182(3) 1 d D U P A 2
S2'' S 0.45307(6) 0.18383(5) 0.30763(4) 0.03498(15) Uani 0.321(3) 1 d D U P A 3
O4'' O 0.5837(12) 0.2184(10) 0.2868(9) 0.047(2) Uani 0.321(3) 1 d D U P A 3
O5'' O 0.3208(9) 0.2346(10) 0.2480(6) 0.059(2) Uani 0.321(3) 1 d D U P A 3
O6'' O 0.3961(12) 0.0416(9) 0.2803(9) 0.050(2) Uani 0.321(3) 1 d D U P A 3
O7 O 0.43459(15) 0.07641(12) 0.01569(11) 0.0248(3) Uani 1 1 d D . . . .
H7A H 0.389(3) 0.132(2) 0.0209(19) 0.037 Uiso 1 1 d D U . . .
O8 O 0.67045(19) 0.27754(14) 0.05526(13) 0.0379(4) Uani 1 1 d D . . . .
H8B H 0.695(3) 0.315(3) 0.1182(13) 0.057 Uiso 1 1 d D U . . .
H8C H 0.642(3) 0.325(2) 0.0126(17) 0.057 Uiso 1 1 d D U . . .
O9 O 0.72180(16) 0.10406(14) 0.16798(11) 0.0291(3) Uani 1 1 d D . . . .
H9C H 0.681(3) 0.135(2) 0.2077(19) 0.044 Uiso 1 1 d D U . . .
H9B H 0.734(3) 0.0322(18) 0.183(2) 0.044 Uiso 1 1 d D U . . .
O10 O 0.81829(17) 0.09591(16) 0.00822(13) 0.0383(4) Uani 1 1 d D . . . .
H10B H 0.885(3) 0.067(3) 0.052(2) 0.057 Uiso 1 1 d D U . . .
H10C H 0.859(3) 0.153(2) -0.014(2) 0.057 Uiso 1 1 d D U . . .
O11 O 0.56876(18) 0.11816(14) -0.12922(11) 0.0326(3) Uani 1 1 d D . . . .
H11B H 0.585(3) 0.066(2) -0.1731(19) 0.049 Uiso 1 1 d D U . . .
H11C H 0.482(2) 0.132(3) -0.162(2) 0.049 Uiso 1 1 d D U . . .
O12 O 0.7612(3) 0.40678(17) 0.25237(16) 0.0585(5) Uani 1 1 d D . . . .
H12B H 0.759(4) 0.4851(18) 0.253(3) 0.088 Uiso 1 1 d D U . . .
H12C H 0.686(3) 0.378(3) 0.268(3) 0.088 Uiso 1 1 d D U . . .
O13 O 0.2995(3) 0.2906(2) 0.04594(18) 0.0697(6) Uani 1 1 d D . . . .
H13B H 0.2002(18) 0.277(4) 0.022(3) 0.105 Uiso 1 1 d D U . . .
H13C H 0.321(4) 0.289(4) 0.1134(16) 0.105 Uiso 1 1 d D U . . .
O14 O 0.5785(3) 0.4298(2) -0.07642(19) 0.0719(6) Uani 1 1 d D . . . .
H14B H 0.610(5) 0.5118(19) -0.065(3) 0.108 Uiso 1 1 d D U . . .
H14C H 0.479(2) 0.414(4) -0.107(3) 0.108 Uiso 1 1 d D U . . .
O15 O 0.9613(5) 0.2931(3) -0.0534(4) 0.1252(13) Uani 1 1 d D . . . .
H15C H 1.001(7) 0.310(3) -0.103(4) 0.188 Uiso 1 1 d D U . . .
H15B H 0.964(7) 0.378(2) -0.030(4) 0.188 Uiso 1 1 d D U . . .
O16 O 1.0259(2) 0.0044(2) 0.13692(18) 0.0640(6) Uani 1 1 d D . . . .
H16A H 1.013(4) -0.057(3) 0.171(3) 0.096 Uiso 1 1 d D U . . .
H16B H 1.122(2) 0.030(4) 0.161(3) 0.096 Uiso 1 1 d D U . . .
C1 C -0.0292(2) 0.74421(18) 0.45443(16) 0.0254(4) Uani 1 1 d . . . . .
C2 C 0.0111(2) 0.7700(2) 0.56490(17) 0.0321(4) Uani 1 1 d . . . . .
H2A H 0.077774 0.727751 0.606658 0.039 Uiso 1 1 calc R U . . .
C3 C -0.0477(2) 0.8580(2) 0.61215(18) 0.0363(5) Uani 1 1 d . . . . .
H3A H -0.021671 0.873947 0.685667 0.044 Uiso 1 1 calc R U . . .
C4 C -0.1452(2) 0.9228(2) 0.55101(18) 0.0355(5) Uani 1 1 d . . . . .
H4A H -0.183970 0.982424 0.583647 0.043 Uiso 1 1 calc R U . . .
C5 C -0.1852(2) 0.89951(19) 0.44184(17) 0.0306(4) Uani 1 1 d . . . . .
H5A H -0.250709 0.943507 0.401120 0.037 Uiso 1 1 calc R U . . .
C6 C -0.1279(2) 0.81033(17) 0.39255(15) 0.0245(4) Uani 1 1 d . . . . .
C7 C 0.1704(2) 0.51402(19) 0.40737(18) 0.0320(4) Uani 1 1 d . . . . .
C8 C 0.1212(3) 0.4863(2) 0.2928(2) 0.0458(6) Uani 1 1 d . . . . .
C9 C 0.4316(2) 0.31986(17) 0.49104(16) 0.0257(4) Uani 1 1 d . . . . .
C10 C 0.4738(2) 0.3494(2) 0.60126(17) 0.0330(5) Uani 1 1 d . . . . .
H10A H 0.434810 0.410536 0.631943 0.040 Uiso 1 1 calc R U . . .
C11 C 0.5731(3) 0.2888(2) 0.66552(18) 0.0403(5) Uani 1 1 d . . . . .
H11A H 0.600768 0.309702 0.739136 0.048 Uiso 1 1 calc R U . . .
C12 C 0.6317(3) 0.1975(2) 0.6215(2) 0.0457(6) Uani 1 1 d . . . . .
H12A H 0.698158 0.156635 0.665167 0.055 Uiso 1 1 calc R U . . .
C13 C 0.5912(3) 0.1674(2) 0.51246(19) 0.0397(5) Uani 1 1 d . . . . .
H13A H 0.630652 0.105673 0.482822 0.048 Uiso 1 1 calc R U . . .
C14 C 0.4924(2) 0.22764(18) 0.44614(16) 0.0275(4) Uani 1 1 d . . . . .

loop_
_atom_site_aniso_label
_atom_site_aniso_U_11
_atom_site_aniso_U_22
_atom_site_aniso_U_33
_atom_site_aniso_U_23
_atom_site_aniso_U_13
_atom_site_aniso_U_12
Al1 0.0239(3) 0.0238(3) 0.0221(3) 0.0049(2) 0.0075(2) 0.0067(2)
S1 0.0363(3) 0.0291(3) 0.0281(3) 0.0114(2) 0.0086(2) 0.0142(2)
N1 0.0288(8) 0.0278(9) 0.0334(9) 0.0071(7) 0.0092(7) 0.0116(7)
N2 0.0292(9) 0.0284(9) 0.0396(10) 0.0103(8) 0.0123(8) 0.0135(7)
N3 0.0306(9) 0.0260(9) 0.0436(10) 0.0083(8) 0.0169(8) 0.0110(7)
N4 0.0320(9) 0.0282(9) 0.0364(10) 0.0064(7) 0.0146(8) 0.0143(7)
N5 0.0806(19) 0.116(3) 0.0474(16) -0.0037(16) 0.0169(14) 0.0348(18)
O1 0.0455(9) 0.0392(9) 0.0398(9) 0.0183(7) 0.0065(7) 0.0224(7)
O2 0.0597(11) 0.0322(8) 0.0370(9) 0.0048(7) -0.0008(8) 0.0105(8)
O3 0.0558(10) 0.0639(11) 0.0462(10) 0.0268(9) 0.0307(9) 0.0275(9)
S2 0.0438(3) 0.0365(3) 0.0313(3) 0.0065(2) 0.0190(2) 0.0175(2)
O4 0.100(5) 0.046(3) 0.029(3) 0.014(2) 0.020(4) 0.037(3)
O5 0.034(3) 0.051(3) 0.036(3) 0.003(2) 0.005(2) 0.003(2)
O6 0.046(3) 0.075(5) 0.038(3) -0.001(3) 0.026(2) 0.005(3)
S2' 0.0438(3) 0.0365(3) 0.0313(3) 0.0065(2) 0.0190(2) 0.0175(2)
O4' 0.052(6) 0.041(5) 0.030(5) 0.012(4) 0.007(5) 0.004(5)
O5' 0.047(5) 0.083(6) 0.044(5) -0.010(5) 0.011(4) -0.006(5)
O6' 0.062(5) 0.043(5) 0.041(5) 0.002(4) 0.027(4) 0.031(4)
S2'' 0.0438(3) 0.0365(3) 0.0313(3) 0.0065(2) 0.0190(2) 0.0175(2)
O4'' 0.060(4) 0.051(5) 0.041(4) 0.012(3) 0.035(3) 0.001(3)
O5'' 0.054(4) 0.083(5) 0.033(3) -0.002(4) 0.004(3) 0.045(3)
O6'' 0.067(6) 0.043(4) 0.033(4) -0.001(3) 0.018(4) 0.000(4)
O7 0.0263(7) 0.0226(7) 0.0272(7) 0.0044(5) 0.0102(6) 0.0112(5)
O8 0.0494(9) 0.0248(7) 0.0320(8) 0.0053(6) 0.0079(7) 0.0054(7)
O9 0.0318(7) 0.0308(8) 0.0230(7) 0.0051(6) 0.0070(6) 0.0110(6)
O10 0.0296(8) 0.0498(10) 0.0406(9) 0.0136(7) 0.0177(7) 0.0095(7)
O11 0.0382(8) 0.0359(8) 0.0254(7) 0.0096(6) 0.0111(6) 0.0119(7)
O12 0.0890(15) 0.0341(9) 0.0510(11) 0.0060(8) 0.0276(11) 0.0095(10)
O13 0.0783(14) 0.0817(15) 0.0544(12) 0.0206(12) 0.0212(11) 0.0360(13)
O14 0.0829(15) 0.0508(12) 0.0675(14) 0.0222(11) 0.0068(12) 0.0148(12)
O15 0.148(3) 0.092(2) 0.186(4) 0.048(2) 0.116(3) 0.028(2)
O16 0.0506(11) 0.0892(16) 0.0611(13) 0.0359(12) 0.0218(10) 0.0203(11)
C1 0.0228(9) 0.0217(9) 0.0315(10) 0.0069(8) 0.0091(8) 0.0064(7)
C2 0.0283(10) 0.0336(11) 0.0317(11) 0.0099(9) 0.0063(9) 0.0081(8)
C3 0.0358(11) 0.0390(12) 0.0295(11) 0.0012(9) 0.0108(9) 0.0047(9)
C4 0.0309(11) 0.0337(11) 0.0431(12) 0.0003(9) 0.0178(10) 0.0093(9)
C5 0.0250(9) 0.0271(10) 0.0410(12) 0.0085(9) 0.0113(9) 0.0112(8)
C6 0.0218(9) 0.0221(9) 0.0289(10) 0.0072(8) 0.0080(8) 0.0053(7)
C7 0.0284(10) 0.0279(10) 0.0406(12) 0.0073(9) 0.0120(9) 0.0111(8)
C8 0.0407(13) 0.0493(14) 0.0474(15) 0.0051(12) 0.0137(11) 0.0218(11)
C9 0.0245(9) 0.0208(9) 0.0361(11) 0.0073(8) 0.0154(8) 0.0066(7)
C10 0.0359(11) 0.0321(11) 0.0378(12) 0.0052(9) 0.0211(9) 0.0117(9)
C11 0.0486(13) 0.0441(13) 0.0321(12) 0.0113(10) 0.0171(10) 0.0136(11)
C12 0.0533(14) 0.0505(14) 0.0432(14) 0.0225(12) 0.0175(12) 0.0298(12)
C13 0.0493(13) 0.0376(12) 0.0441(13) 0.0133(10) 0.0228(11) 0.0271(10)
C14 0.0316(10) 0.0256(10) 0.0298(10) 0.0062(8) 0.0152(9) 0.0103(8)

loop_
_atom_type_symbol
_atom_type_description
_atom_type_scat_dispersion_real
_atom_type_scat_dispersion_imag
_atom_type_scat_source
C C 0.0033 0.0016 'International Tables Vol C Tables 4.2.6.8 and 6.1.1.4'
H H 0.0000 0.0000 'International Tables Vol C Tables 4.2.6.8 and 6.1.1.4'
Al Al 0.0645 0.0514 'International Tables Vol C Tables 4.2.6.8 and 6.1.1.4'
N N 0.0061 0.0033 'International Tables Vol C Tables 4.2.6.8 and 6.1.1.4'
O O 0.0106 0.0060 'International Tables Vol C Tables 4.2.6.8 and 6.1.1.4'
S S 0.1246 0.1234 'International Tables Vol C Tables 4.2.6.8 and 6.1.1.4'

loop_
_geom_angle_atom_site_label_1
_geom_angle_atom_site_label_2
_geom_angle_atom_site_label_3
_geom_angle
_geom_angle_site_symmetry_1
_geom_angle_site_symmetry_3
_geom_angle_publ_flag
O7 Al1 O7 77.36(7) 2_655 . ?
O7 Al1 O8 172.28(7) 2_655 . ?
O7 Al1 O8 95.10(7) . . ?
O7 Al1 O10 94.11(7) 2_655 . ?
O7 Al1 O10 171.20(7) . . ?
O8 Al1 O10 93.48(8) . . ?
O7 Al1 O9 92.53(6) 2_655 . ?
O7 Al1 O9 94.34(6) . . ?
O8 Al1 O9 86.35(7) . . ?
O10 Al1 O9 88.12(7) . . ?
O7 Al1 O11 95.50(7) 2_655 . ?
O7 Al1 O11 94.14(7) . . ?
O8 Al1 O11 86.60(7) . . ?
O10 Al1 O11 84.45(7) . . ?
O9 Al1 O11 169.42(7) . . ?
O7 Al1 Al1 38.71(4) 2_655 2_655 ?
O7 Al1 Al1 38.64(4) . 2_655 ?
O8 Al1 Al1 133.72(6) . 2_655 ?
O10 Al1 Al1 132.79(6) . 2_655 ?
O9 Al1 Al1 94.40(5) . 2_655 ?
O11 Al1 Al1 96.17(5) . 2_655 ?
O2 S1 O3 114.22(11) . . ?
O2 S1 O1 111.47(10) . . ?
O3 S1 O1 111.32(10) . . ?
O2 S1 C6 107.03(9) . . ?
O3 S1 C6 107.27(10) . . ?
O1 S1 C6 104.91(9) . . ?
N2 N1 C1 112.89(17) . . ?
N1 N2 C7 113.16(18) . . ?
C7 N3 N4 118.54(19) . . ?
N3 N4 C9 119.00(17) . . ?
N3 N4 H4N 122.8 . . ?
C9 N4 H4N 118.1 . . ?
O5 S2 O4 114.7(4) . . ?
O5 S2 O6 111.3(4) . . ?
O4 S2 O6 110.6(4) . . ?
O5 S2 C14 111.3(3) . . ?
O4 S2 C14 106.5(2) . . ?
O6 S2 C14 101.6(3) . . ?
O6' S2' O5' 115.9(8) . . ?
O6' S2' O4' 113.6(8) . . ?
O5' S2' O4' 112.5(8) . . ?
O6' S2' C14 108.2(5) . . ?
O5' S2' C14 103.4(5) . . ?
O4' S2' C14 101.6(6) . . ?
O4'' S2'' O5'' 115.9(5) . . ?
O4'' S2'' O6'' 111.6(7) . . ?
O5'' S2'' O6'' 104.8(5) . . ?
O4'' S2'' C14 110.5(5) . . ?
O5'' S2'' C14 108.9(3) . . ?
O6'' S2'' C14 104.3(5) . . ?
Al1 O7 Al1 102.64(7) 2_655 . ?
Al1 O7 H7A 130.8(17) 2_655 . ?
Al1 O7 H7A 126.1(17) . . ?
Al1 O8 H8B 120.8(19) . . ?
Al1 O8 H8C 124.7(18) . . ?
H8B O8 H8C 112(2) . . ?
Al1 O9 H9C 117.6(18) . . ?
Al1 O9 H9B 114.1(18) . . ?
H9C O9 H9B 106(3) . . ?
Al1 O10 H10B 123(2) . . ?
Al1 O10 H10C 120(2) . . ?
H10B O10 H10C 111(3) . . ?
Al1 O11 H11B 118.9(19) . . ?
Al1 O11 H11C 121.0(19) . . ?
H11B O11 H11C 106(3) . . ?
H12B O12 H12C 104(2) . . ?
H13B O13 H13C 101(2) . . ?
H14B O14 H14C 107(4) . . ?
H15C O15 H15B 93(2) . . ?
H16A O16 H16B 103(4) . . ?
C2 C1 C6 119.36(18) . . ?
C2 C1 N1 123.66(17) . . ?
C6 C1 N1 116.98(17) . . ?
C3 C2 C1 120.11(19) . . ?
C3 C2 H2A 119.9 . . ?
C1 C2 H2A 119.9 . . ?
C2 C3 C4 120.4(2) . . ?
C2 C3 H3A 119.8 . . ?
C4 C3 H3A 119.8 . . ?
C5 C4 C3 120.30(19) . . ?
C5 C4 H4A 119.8 . . ?
C3 C4 H4A 119.8 . . ?
C4 C5 C6 120.11(19) . . ?
C4 C5 H5A 119.9 . . ?
C6 C5 H5A 119.9 . . ?
C5 C6 C1 119.67(18) . . ?
C5 C6 S1 119.29(15) . . ?
C1 C6 S1 121.04(15) . . ?
N3 C7 N2 114.52(19) . . ?
N3 C7 C8 123.76(19) . . ?
N2 C7 C8 121.71(18) . . ?
N5 C8 C7 175.6(3) . . ?
C10 C9 N4 120.73(17) . . ?
C10 C9 C14 118.89(18) . . ?
N4 C9 C14 120.37(18) . . ?
C11 C10 C9 120.59(19) . . ?
C11 C10 H10A 119.7 . . ?
C9 C10 H10A 119.7 . . ?
C12 C11 C10 120.6(2) . . ?
C12 C11 H11A 119.7 . . ?
C10 C11 H11A 119.7 . . ?
C13 C12 C11 119.5(2) . . ?
C13 C12 H12A 120.2 . . ?
C11 C12 H12A 120.2 . . ?
C12 C13 C14 121.0(2) . . ?
C12 C13 H13A 119.5 . . ?
C14 C13 H13A 119.5 . . ?
C13 C14 C9 119.40(19) . . ?
C13 C14 S2 116.79(15) . . ?
C9 C14 S2 123.81(15) . . ?
C13 C14 S2'' 116.79(15) . . ?
C9 C14 S2'' 123.81(15) . . ?
C13 C14 S2' 116.79(15) . . ?
C9 C14 S2' 123.81(15) . . ?

loop_
_geom_bond_atom_site_label_1
_geom_bond_atom_site_label_2
_geom_bond_distance
_geom_bond_site_symmetry_2
_geom_bond_publ_flag
Al1 O7 1.8494(15) 2_655 ?
Al1 O7 1.8524(14) . ?
Al1 O8 1.8720(16) . ?
Al1 O10 1.8839(16) . ?
Al1 O9 1.9313(15) . ?
Al1 O11 1.9343(16) . ?
Al1 Al1 2.8898(12) 2_655 ?
S1 O2 1.4429(17) . ?
S1 O3 1.4449(17) . ?
S1 O1 1.4639(15) . ?
S1 C6 1.775(2) . ?
N1 N2 1.260(2) . ?
N1 C1 1.418(2) . ?
N2 C7 1.394(3) . ?
N3 C7 1.306(3) . ?
N3 N4 1.315(2) . ?
N4 C9 1.399(3) . ?
N4 H4N 0.9001 . ?
N5 C8 1.130(4) . ?
S2 O5 1.409(6) . ?
S2 O4 1.444(4) . ?
S2 O6 1.472(6) . ?
S2 C14 1.773(2) . ?
S2' O6' 1.417(8) . ?
S2' O5' 1.441(9) . ?
S2' O4' 1.471(11) . ?
S2' C14 1.773(2) . ?
S2'' O4'' 1.399(10) . ?
S2'' O5'' 1.494(6) . ?
S2'' O6'' 1.503(9) . ?
S2'' C14 1.773(2) . ?
O7 H7A 0.805(17) . ?
O8 H8B 0.830(16) . ?
O8 H8C 0.841(16) . ?
O9 H9C 0.837(17) . ?
O9 H9B 0.848(17) . ?
O10 H10B 0.852(13) . ?
O10 H10C 0.836(13) . ?
O11 H11B 0.835(17) . ?
O11 H11C 0.850(17) . ?
O12 H12B 0.852(18) . ?
O12 H12C 0.854(18) . ?
O13 H13B 0.882(15) . ?
O13 H13C 0.876(18) . ?
O14 H14B 0.868(19) . ?
O14 H14C 0.884(19) . ?
O15 H15C 0.914(19) . ?
O15 H15B 0.919(19) . ?
O16 H16A 0.885(19) . ?
O16 H16B 0.856(19) . ?
C1 C2 1.396(3) . ?
C1 C6 1.403(3) . ?
C2 C3 1.377(3) . ?
C2 H2A 0.9300 . ?
C3 C4 1.383(3) . ?
C3 H3A 0.9300 . ?
C4 C5 1.379(3) . ?
C4 H4A 0.9300 . ?
C5 C6 1.391(3) . ?
C5 H5A 0.9300 . ?
C7 C8 1.440(3) . ?
C9 C10 1.391(3) . ?
C9 C14 1.406(3) . ?
C10 C11 1.380(3) . ?
C10 H10A 0.9300 . ?
C11 C12 1.378(3) . ?
C11 H11A 0.9300 . ?
C12 C13 1.378(3) . ?
C12 H12A 0.9300 . ?
C13 C14 1.389(3) . ?
C13 H13A 0.9300 . ?

loop_
_geom_torsion_atom_site_label_1
_geom_torsion_atom_site_label_2
_geom_torsion_atom_site_label_3
_geom_torsion_atom_site_label_4
_geom_torsion
_geom_torsion_site_symmetry_1
_geom_torsion_site_symmetry_2
_geom_torsion_site_symmetry_3
_geom_torsion_site_symmetry_4
_geom_torsion_publ_flag
C1 N1 N2 C7 -178.57(16) . . . . ?
C7 N3 N4 C9 -177.63(18) . . . . ?
O7 Al1 O7 Al1 0.0 2_655 . . 2_655 ?
O8 Al1 O7 Al1 -178.34(7) . . . 2_655 ?
O9 Al1 O7 Al1 -91.62(7) . . . 2_655 ?
O11 Al1 O7 Al1 94.72(7) . . . 2_655 ?
N2 N1 C1 C2 -3.5(3) . . . . ?
N2 N1 C1 C6 177.09(17) . . . . ?
C6 C1 C2 C3 1.1(3) . . . . ?
N1 C1 C2 C3 -178.28(19) . . . . ?
C1 C2 C3 C4 -1.0(3) . . . . ?
C2 C3 C4 C5 0.3(3) . . . . ?
C3 C4 C5 C6 0.1(3) . . . . ?
C4 C5 C6 C1 0.0(3) . . . . ?
C4 C5 C6 S1 179.41(16) . . . . ?
C2 C1 C6 C5 -0.7(3) . . . . ?
N1 C1 C6 C5 178.79(17) . . . . ?
C2 C1 C6 S1 179.98(15) . . . . ?
N1 C1 C6 S1 -0.6(2) . . . . ?
O2 S1 C6 C5 -115.17(17) . . . . ?
O3 S1 C6 C5 121.83(16) . . . . ?
O1 S1 C6 C5 3.36(18) . . . . ?
O2 S1 C6 C1 64.20(18) . . . . ?
O3 S1 C6 C1 -58.79(18) . . . . ?
O1 S1 C6 C1 -177.26(15) . . . . ?
N4 N3 C7 N2 -178.42(17) . . . . ?
N4 N3 C7 C8 0.7(3) . . . . ?
N1 N2 C7 N3 178.57(17) . . . . ?
N1 N2 C7 C8 -0.5(3) . . . . ?
N3 N4 C9 C10 -2.4(3) . . . . ?
N3 N4 C9 C14 177.10(17) . . . . ?
N4 C9 C10 C11 179.21(19) . . . . ?
C14 C9 C10 C11 -0.3(3) . . . . ?
C9 C10 C11 C12 -0.3(3) . . . . ?
C10 C11 C12 C13 0.4(4) . . . . ?
C11 C12 C13 C14 0.1(4) . . . . ?
C12 C13 C14 C9 -0.7(3) . . . . ?
C12 C13 C14 S2 178.29(19) . . . . ?
C12 C13 C14 S2'' 178.29(19) . . . . ?
C12 C13 C14 S2' 178.29(19) . . . . ?
C10 C9 C14 C13 0.8(3) . . . . ?
N4 C9 C14 C13 -178.73(19) . . . . ?
C10 C9 C14 S2 -178.12(15) . . . . ?
N4 C9 C14 S2 2.3(3) . . . . ?
C10 C9 C14 S2'' -178.12(15) . . . . ?
N4 C9 C14 S2'' 2.3(3) . . . . ?
C10 C9 C14 S2' -178.12(15) . . . . ?
N4 C9 C14 S2' 2.3(3) . . . . ?
O5 S2 C14 C13 76.7(3) . . . . ?
O4 S2 C14 C13 -157.6(4) . . . . ?
O6 S2 C14 C13 -41.8(4) . . . . ?
O5 S2 C14 C9 -104.3(3) . . . . ?
O4 S2 C14 C9 21.3(4) . . . . ?
O6 S2 C14 C9 137.2(4) . . . . ?
O4'' S2'' C14 C13 -64.3(5) . . . . ?
O5'' S2'' C14 C13 167.3(5) . . . . ?
O6'' S2'' C14 C13 55.8(5) . . . . ?
O4'' S2'' C14 C9 114.7(5) . . . . ?
O5'' S2'' C14 C9 -13.8(5) . . . . ?
O6'' S2'' C14 C9 -125.2(5) . . . . ?
O6' S2' C14 C13 -10.4(6) . . . . ?
O5' S2' C14 C13 113.0(8) . . . . ?
O4' S2' C14 C13 -130.3(6) . . . . ?
O6' S2' C14 C9 168.5(6) . . . . ?
O5' S2' C14 C9 -68.0(8) . . . . ?
O4' S2' C14 C9 48.7(6) . . . . ?
